data_1544147
loop_
_publ_author_name
'Gajda, Katarzyna'
'Dziuk, B\/la\.zej'
'Daszkiewicz, Zdzis\/law'

_publ_section_title
;
 4-Fluoro-<i>N</i>-methyl-<i>N</i>-nitroaniline
;
_journal_coeditor_code BT4026
_journal_issue 9
_journal_name_full IUCrData
_journal_page_first x161446
_journal_paper_doi 10.1107/S2414314616014462
_journal_volume 1
_journal_year 2016
_chemical_formula_iupac 'C7 H7 F N2 O2'
_chemical_formula_moiety 'C7 H7 F N2 O2'
_chemical_formula_sum 'C7 H7 F N2 O2'
_chemical_formula_weight 170.15
_chemical_name_systematic
;
4-Fluoro-<i>N</i>-methyl-<i>N</i>-nitroaniline
;
_space_group_crystal_system orthorhombic
_space_group_IT_number 61
_space_group_name_Hall '-P 2ac 2ab'
_space_group_name_H-M_alt 'P b c a'
_symmetry_space_group_name_Hall '-P 2ac 2ab'
_symmetry_space_group_name_H-M 'P b c a'
_atom_sites_solution_hydrogens difmap
_audit_creation_method SHELXL-2014/7
_cell_angle_alpha 90
_cell_angle_beta 90
_cell_angle_gamma 90
_cell_formula_units_Z 8
_cell_length_a 13.1126(5)
_cell_length_b 6.8916(3)
_cell_length_c 16.1831(6)
_cell_measurement_reflns_used 9125
_cell_measurement_temperature 100.00(10)
_cell_measurement_theta_max 25.982
_cell_measurement_theta_min 2.958
_cell_volume 1462.41(10)
_computing_cell_refinement
;
CrysAlisCCD (Oxford Diffraction, 2008)
;
_computing_data_collection
;
CrysAlisCCD (Oxford Diffraction, 2008)
;
_computing_data_reduction
;
CrysAlisCCD (Oxford Diffraction, 2008)
;
_computing_molecular_graphics
;
SHELXTL (Sheldrick, 2008)
;
_computing_publication_material
;
<i>SHELXL2014/7</i> (Sheldrick, 2015)
;
_computing_structure_refinement
;
<i>SHELXL2014/7</i> (Sheldrick, 2015)
;
_computing_structure_solution
;
<i>SHELXS2014/7</i> (Sheldrick, 2008)
;
_diffrn_ambient_temperature 100.00(10)
_diffrn_detector_area_resol_mean '1024 x 1024 with blocks 2 x 2'
_diffrn_measured_fraction_theta_full 0.999
_diffrn_measured_fraction_theta_max 0.999
_diffrn_measurement_device_type 'Oxford Diffraction Xcalibur'
_diffrn_measurement_method \w
_diffrn_radiation_type MoK\a
_diffrn_radiation_wavelength 0.71073
_diffrn_reflns_av_R_equivalents 0.0248
_diffrn_reflns_limit_h_max 16
_diffrn_reflns_limit_h_min -16
_diffrn_reflns_limit_k_max 5
_diffrn_reflns_limit_k_min -8
_diffrn_reflns_limit_l_max 19
_diffrn_reflns_limit_l_min -19
_diffrn_reflns_number 9125
_diffrn_reflns_theta_full 25.242
_diffrn_reflns_theta_max 25.982
_diffrn_reflns_theta_min 2.958
_diffrn_standards_decay_% 0
_diffrn_standards_interval_count 0
_diffrn_standards_interval_time 0
_diffrn_standards_number 0
_exptl_absorpt_coefficient_mu 0.132
_exptl_absorpt_correction_type none
_exptl_crystal_colour colourless
_exptl_crystal_density_diffrn 1.546
_exptl_crystal_density_method 'not measured'
_exptl_crystal_description plate
_exptl_crystal_F_000 704
_exptl_crystal_size_max 0.05
_exptl_crystal_size_mid 0.045
_exptl_crystal_size_min 0.04
_refine_diff_density_max 0.200
_refine_diff_density_min -0.162
_refine_ls_extinction_coef 0.0142(14)
_refine_ls_extinction_expression Fc^*^=kFc[1+0.001xFc^2^\l^3^/sin(2\q)]^-1/4^
_refine_ls_extinction_method
;
SHELXL-2014/7 (Sheldrick 2014
;
_refine_ls_goodness_of_fit_ref 1.037
_refine_ls_hydrogen_treatment refall
_refine_ls_matrix_type full
_refine_ls_number_parameters 138
_refine_ls_number_reflns 1434
_refine_ls_number_restraints 0
_refine_ls_restrained_S_all 1.037
_refine_ls_R_factor_all 0.0366
_refine_ls_R_factor_gt 0.0302
_refine_ls_shift/su_max 0.001
_refine_ls_shift/su_mean 0.000
_refine_ls_structure_factor_coef Fsqd
_refine_ls_weighting_details 'w=1/[\s^2^(Fo^2^)+(0.0481P)^2^+0.3197P] where P=(Fo^2^+2Fc^2^)/3'
_refine_ls_weighting_scheme calc
_refine_ls_wR_factor_gt 0.0807
_refine_ls_wR_factor_ref 0.0850
_reflns_number_gt 1245
_reflns_number_total 1434
_reflns_threshold_expression 'I > 2\s(I)'
_cod_data_source_file bt4026sup1.cif
_cod_data_source_block I
_cod_database_code 1544147
_shelx_space_group_comment
;
The symmetry employed for this shelxl refinement is uniquely defined
by the following loop, which should always be used as a source of
symmetry information in preference to the above space-group names.
They are only intended as comments.
;

loop_
_space_group_symop_operation_xyz
'x, y, z'
'-x+1/2, -y, z+1/2'
'-x, y+1/2, -z+1/2'
'x+1/2, -y+1/2, -z'
'-x, -y, -z'
'x-1/2, y, -z-1/2'
'x, -y-1/2, z-1/2'
'-x-1/2, y-1/2, z'

loop_
_atom_site_type_symbol
_atom_site_label
_atom_site_fract_x
_atom_site_fract_y
_atom_site_fract_z
_atom_site_U_iso_or_equiv
_atom_site_adp_type
_atom_site_calc_flag
_atom_site_occupancy
F F1 0.62328(5) 0.21268(11) 0.47654(5) 0.0324(2) Uani d 1
O O1 1.16296(7) 0.15293(15) 0.32855(6) 0.0335(3) Uani d 1
O O2 1.03374(7) -0.03829(12) 0.35186(5) 0.0291(3) Uani d 1
N N1 1.01031(8) 0.28024(14) 0.34758(7) 0.0255(3) Uani d 1
N N2 1.07221(8) 0.12384(15) 0.34329(6) 0.0236(3) Uani d 1
C C1 0.90945(9) 0.25393(17) 0.38054(8) 0.0218(3) Uani d 1
C C2 0.82638(10) 0.28901(17) 0.33025(8) 0.0244(3) Uani d 1
H H2 0.8369(11) 0.324(2) 0.2744(10) 0.028(4) Uiso d 1
C C3 0.72915(10) 0.27567(17) 0.36275(9) 0.0244(3) Uani d 1
H H3 0.6743(12) 0.302(2) 0.3304(9) 0.029(4) Uiso d 1
C C4 0.71891(9) 0.22704(17) 0.44471(9) 0.0236(3) Uani d 1
C C5 0.80010(10) 0.19109(18) 0.49632(8) 0.0242(3) Uani d 1
H H5 0.7867(11) 0.156(2) 0.5526(10) 0.030(4) Uiso d 1
C C6 0.89695(10) 0.20558(17) 0.46345(8) 0.0229(3) Uani d 1
H H6 0.9547(11) 0.181(2) 0.4981(10) 0.029(4) Uiso d 1
C C7 1.05729(12) 0.4711(2) 0.34364(9) 0.0294(3) Uani d 1
H H7A 1.0971(13) 0.483(2) 0.2957(12) 0.050(5) Uiso d 1
H H7B 1.0990(13) 0.491(3) 0.3897(12) 0.052(5) Uiso d 1
H H7C 1.0042(15) 0.562(3) 0.3432(10) 0.050(5) Uiso d 1

loop_
_atom_site_aniso_label
_atom_site_aniso_U_11
_atom_site_aniso_U_22
_atom_site_aniso_U_33
_atom_site_aniso_U_12
_atom_site_aniso_U_13
_atom_site_aniso_U_23
F1 0.0206(4) 0.0365(5) 0.0401(5) 0.0010(3) 0.0042(3) 0.0017(3)
O1 0.0247(5) 0.0407(6) 0.0351(6) 0.0014(4) 0.0086(4) -0.0007(4)
O2 0.0358(5) 0.0203(5) 0.0312(5) 0.0008(4) 0.0035(4) 0.0002(4)
N1 0.0264(6) 0.0195(5) 0.0306(6) -0.0001(4) 0.0041(5) 0.0009(4)
N2 0.0272(6) 0.0264(6) 0.0173(5) 0.0017(5) 0.0015(4) -0.0011(4)
C1 0.0237(6) 0.0161(5) 0.0256(7) -0.0006(5) 0.0019(5) -0.0022(5)
C2 0.0341(8) 0.0173(6) 0.0218(7) 0.0013(5) -0.0019(5) 0.0007(5)
C3 0.0260(7) 0.0184(6) 0.0287(7) 0.0021(5) -0.0071(5) -0.0008(5)
C4 0.0219(6) 0.0179(6) 0.0311(7) 0.0004(5) 0.0021(5) -0.0036(5)
C5 0.0281(7) 0.0226(6) 0.0219(7) -0.0006(5) 0.0003(5) -0.0005(5)
C6 0.0230(7) 0.0216(7) 0.0242(7) -0.0003(5) -0.0037(5) -0.0012(5)
C7 0.0337(8) 0.0240(7) 0.0305(8) -0.0052(6) 0.0047(6) 0.0013(5)

loop_
_atom_type_symbol
_atom_type_description
_atom_type_scat_dispersion_real
_atom_type_scat_dispersion_imag
_atom_type_scat_source
C C 0.0033 0.0016 'International Tables Vol C Tables 4.2.6.8 and 6.1.1.4'
H H 0.0000 0.0000 'International Tables Vol C Tables 4.2.6.8 and 6.1.1.4'
N N 0.0061 0.0033 'International Tables Vol C Tables 4.2.6.8 and 6.1.1.4'
O O 0.0106 0.0060 'International Tables Vol C Tables 4.2.6.8 and 6.1.1.4'
F F 0.0171 0.0103 'International Tables Vol C Tables 4.2.6.8 and 6.1.1.4'

loop_
_geom_angle_atom_site_label_1
_geom_angle_atom_site_label_2
_geom_angle_atom_site_label_3
_geom_angle
N2 N1 C1 118.11(10)
N2 N1 C7 117.71(11)
C1 N1 C7 121.35(10)
O1 N2 O2 124.40(11)
O1 N2 N1 117.46(10)
O2 N2 N1 118.11(10)
C2 C1 C6 121.14(12)
C2 C1 N1 119.00(11)
C6 C1 N1 119.74(11)
C1 C2 C3 119.44(12)
C1 C2 H2 119.5(9)
C3 C2 H2 121.0(9)
C4 C3 C2 118.27(12)
C4 C3 H3 121.8(9)
C2 C3 H3 119.9(9)
F1 C4 C3 118.26(12)
F1 C4 C5 118.09(12)
C3 C4 C5 123.65(12)
C4 C5 C6 117.71(12)
C4 C5 H5 118.7(9)
C6 C5 H5 123.5(9)
C5 C6 C1 119.79(12)
C5 C6 H6 119.2(9)
C1 C6 H6 121.0(9)
N1 C7 H7A 110.6(10)
N1 C7 H7B 110.1(11)
H7A C7 H7B 108.8(16)
N1 C7 H7C 107.0(11)
H7A C7 H7C 110.3(14)
H7B C7 H7C 110.0(15)

loop_
_geom_bond_atom_site_label_1
_geom_bond_atom_site_label_2
_geom_bond_distance
F1 C4 1.3593(14)
O1 N2 1.2301(14)
O2 N2 1.2337(14)
N1 N2 1.3510(15)
N1 C1 1.4376(16)
N1 C7 1.4537(16)
C1 C2 1.3811(18)
C1 C6 1.3922(18)
C2 C3 1.3822(19)
C2 H2 0.944(16)
C3 C4 1.375(2)
C3 H3 0.908(15)
C4 C5 1.3756(18)
C5 C6 1.3805(18)
C5 H5 0.959(15)
C6 H6 0.958(15)
C7 H7A 0.939(19)
C7 H7B 0.935(19)
C7 H7C 0.938(19)

loop_
_geom_hbond_atom_site_label_D
_geom_hbond_atom_site_label_H
_geom_hbond_atom_site_label_A
_geom_hbond_site_symmetry_A
_geom_hbond_distance_DH
_geom_hbond_distance_HA
_geom_hbond_distance_DA
_geom_hbond_angle_DHA
C6 H6 F1 4_556 0.958(15) 2.366(15) 3.1730(15) 141.7(12)
C6 H6 O2 5_756 0.958(15) 2.623(15) 3.3298(15) 131.0(11)

loop_
_geom_torsion_atom_site_label_1
_geom_torsion_atom_site_label_2
_geom_torsion_atom_site_label_3
_geom_torsion_atom_site_label_4
_geom_torsion
C1 N1 N2 O1 -167.89(10)
C7 N1 N2 O1 -6.67(15)
C1 N1 N2 O2 14.26(15)
C7 N1 N2 O2 175.47(11)
N2 N1 C1 C2 -117.38(12)
C7 N1 C1 C2 82.13(15)
N2 N1 C1 C6 66.58(15)
C7 N1 C1 C6 -93.91(15)
C6 C1 C2 C3 -0.08(18)
N1 C1 C2 C3 -176.06(11)
C1 C2 C3 C4 -0.15(18)
C2 C3 C4 F1 -179.58(10)
C2 C3 C4 C5 0.09(19)
F1 C4 C5 C6 179.86(10)
C3 C4 C5 C6 0.20(18)
C4 C5 C6 C1 -0.42(18)
C2 C1 C6 C5 0.37(18)
N1 C1 C6 C5 176.33(11)

_cod_database_fobs_code 1544147
